data_2223129
loop_
_publ_author_name
'Chantrapromma, Suchada'
'Boonnak, Nawong'
'Fun, Hoong-Kun'

_publ_section_title
;
 7-Acetoxycochinchinone I
;
_journal_coeditor_code IS2444
_journal_issue 9
_journal_name_full 'Acta Crystallographica Section E'
_journal_page_first o2223
_journal_page_last o2224
_journal_paper_doi 10.1107/S1600536809032292
_journal_volume 65
_journal_year 2009
_chemical_formula_iupac 'C30 H32 O6'
_chemical_formula_moiety 'C30 H32 O6'
_chemical_formula_sum 'C30 H32 O6'
_chemical_formula_weight 488.56
_chemical_melting_point_gt 389
_chemical_melting_point_lt 391
_chemical_name_common
;
7-Acetoxy-cochinchinone I
;
_chemical_name_systematic
;
12-[(2<i>E</i>)-3,7-dimethyl-2,6-octadienyl]-5,8-dihydroxy-2,2-dimethyl-
2<i>H</i>,6<i>H</i>-pyrano[3,2-<i>b</i>]xanthen-6-one
;
_space_group_IT_number 2
_symmetry_cell_setting triclinic
_symmetry_space_group_name_Hall '-P 1'
_symmetry_space_group_name_H-M 'P -1'
_atom_sites_solution_hydrogens geom
_atom_sites_solution_primary direct
_atom_sites_solution_secondary difmap
_audit_creation_method SHELXL-97
_cell_angle_alpha 97.705(2)
_cell_angle_beta 91.8880(10)
_cell_angle_gamma 106.5810(10)
_cell_formula_units_Z 2
_cell_length_a 6.10470(10)
_cell_length_b 8.60190(10)
_cell_length_c 25.4475(4)
_cell_measurement_reflns_used 5745
_cell_measurement_temperature 100
_cell_measurement_theta_max 27.50
_cell_measurement_theta_min 2.43
_cell_volume 1265.60(3)
_computing_cell_refinement 'SAINT (Bruker, 2005)'
_computing_data_collection 'APEX2 (Bruker, 2005)'
_computing_data_reduction 'SAINT (Bruker, 2005)'
_computing_molecular_graphics 'SHELXTL (Sheldrick, 2008)'
_computing_publication_material
;
SHELXTL (Sheldrick, 2008) and PLATON (Spek, 2009)
;
_computing_structure_refinement 'SHELXTL (Sheldrick, 2008)'
_computing_structure_solution 'SHELXTL (Sheldrick, 2008)'
_diffrn_ambient_temperature 100
_diffrn_measured_fraction_theta_full 0.989
_diffrn_measured_fraction_theta_max 0.989
_diffrn_measurement_device_type 'Bruker APEXII CCD area-detector'
_diffrn_measurement_method '\f and \w'
_diffrn_radiation_monochromator graphite
_diffrn_radiation_source 'sealed tube'
_diffrn_radiation_type MoK\a
_diffrn_radiation_wavelength 0.71073
_diffrn_reflns_av_R_equivalents 0.0560
_diffrn_reflns_av_sigmaI/netI 0.0633
_diffrn_reflns_limit_h_max 7
_diffrn_reflns_limit_h_min -7
_diffrn_reflns_limit_k_max 11
_diffrn_reflns_limit_k_min -11
_diffrn_reflns_limit_l_max 33
_diffrn_reflns_limit_l_min -33
_diffrn_reflns_number 20232
_diffrn_reflns_theta_full 27.50
_diffrn_reflns_theta_max 27.50
_diffrn_reflns_theta_min 2.43
_diffrn_standards_number 0
_exptl_absorpt_coefficient_mu 0.088
_exptl_absorpt_correction_T_max 0.9941
_exptl_absorpt_correction_T_min 0.9677
_exptl_absorpt_correction_type multi-scan
_exptl_absorpt_process_details '(<i>SADABS</i>; Bruker, 2005)'
_exptl_crystal_colour Yellow
_exptl_crystal_density_diffrn 1.282
_exptl_crystal_density_method 'not measured'
_exptl_crystal_description Needle
_exptl_crystal_F_000 520
_exptl_crystal_size_max 0.37
_exptl_crystal_size_mid 0.14
_exptl_crystal_size_min 0.07
_refine_diff_density_max 0.261
_refine_diff_density_min -0.219
_refine_ls_extinction_method none
_refine_ls_goodness_of_fit_ref 1.218
_refine_ls_hydrogen_treatment constr
_refine_ls_matrix_type full
_refine_ls_number_parameters 370
_refine_ls_number_reflns 5745
_refine_ls_number_restraints 0
_refine_ls_restrained_S_all 1.218
_refine_ls_R_factor_all 0.1225
_refine_ls_R_factor_gt 0.0947
_refine_ls_shift/su_max 0.000
_refine_ls_shift/su_mean 0.000
_refine_ls_structure_factor_coef Fsqd
_refine_ls_weighting_details 'calc w=1/[\s^2^(Fo^2^)+(0.0391P)^2^+1.0353P] where P=(Fo^2^+2Fc^2^)/3'
_refine_ls_weighting_scheme calc
_refine_ls_wR_factor_gt 0.1580
_refine_ls_wR_factor_ref 0.1694
_reflns_number_gt 4481
_reflns_number_total 5745
_reflns_threshold_expression I>2\s(I)
_cod_data_source_file is2444.cif
_cod_data_source_block I
_cod_depositor_comments
;
The following automatic conversions were performed:
'_symmetry_cell_setting' value 'Triclinic' changed to 'triclinic'
according to '/home/saulius/struct/CIF-dictionaries/cif_core.dic'
dictionary named 'cif_core.dic' version 2.4.1 from 2010-06-29.

Automatic conversion script
Id: cif_fix_enum 1527 2010-12-29 10:47:43Z saulius 

The following automatic conversions were performed:

'_symmetry_cell_setting' value 'Triclinic' changed to 'triclinic'
according to /home/saulius/struct/CIF-dictionaries/cif_core.dic
dictionary named 'cif_core.dic' version 2.4.1 from 2010-06-29.

Automatic conversion script
Id: cif_fix_values 1715 2011-07-08 13:25:40Z adriana 
;
_cod_database_code 2223129
_cod_database_fobs_code 2223129

loop_
_symmetry_equiv_pos_as_xyz
'x, y, z'
'-x, -y, -z'

loop_
_atom_site_type_symbol
_atom_site_label
_atom_site_fract_x
_atom_site_fract_y
_atom_site_fract_z
_atom_site_U_iso_or_equiv
_atom_site_adp_type
_atom_site_calc_flag
_atom_site_refinement_flags
_atom_site_occupancy
_atom_site_disorder_assembly
_atom_site_disorder_group
O O1 0.4903(3) 0.0153(2) 0.34364(7) 0.0215(4) Uani d . 1 . .
O O2 -0.2013(3) 0.1650(2) 0.45392(8) 0.0274(5) Uani d . 1 . .
O O3 0.0140(3) 0.3410(2) 0.52310(8) 0.0290(5) Uani d . 1 . .
O O4 0.5260(3) 0.5024(2) 0.37753(8) 0.0303(5) Uani d . 1 . .
O O5 0.8916(3) 0.5734(2) 0.32694(9) 0.0338(5) Uani d . 1 . .
H H1O5 0.7623 0.5744 0.3421 0.051 Uiso d R 1 . .
O O6 1.1288(3) 0.1277(2) 0.24297(8) 0.0249(4) Uani d . 1 . .
C C1 0.8620(5) 0.4101(3) 0.31609(12) 0.0275(7) Uani d . 1 . .
C C2 1.0173(5) 0.3570(3) 0.28511(12) 0.0261(6) Uani d . 1 . .
C C3 0.9824(4) 0.1868(3) 0.27332(11) 0.0223(6) Uani d . 1 . .
C C4 0.8103(5) 0.0702(3) 0.29359(11) 0.0225(6) Uani d . 1 . .
C C5 0.1645(5) -0.0618(3) 0.39063(11) 0.0231(6) Uani d . 1 . .
H H5A 0.1686 -0.1697 0.3833 0.028 Uiso calc R 1 . .
C C6 -0.0072(5) -0.0238(3) 0.41912(11) 0.0246(6) Uani d . 1 . .
H H6A -0.1205 -0.1062 0.4311 0.030 Uiso calc R 1 . .
C C7 -0.0089(5) 0.1388(3) 0.42974(11) 0.0242(6) Uani d . 1 . .
C C8 0.1559(5) 0.2631(3) 0.41349(11) 0.0240(6) Uani d . 1 . .
H H8A 0.1523 0.3710 0.4214 0.029 Uiso calc R 1 . .
C C9 0.5139(5) 0.3543(3) 0.36676(11) 0.0244(6) Uani d . 1 . .
C C10 0.6792(5) 0.2985(3) 0.33615(11) 0.0243(6) Uani d . 1 . .
C C11 0.6618(4) 0.1303(3) 0.32475(11) 0.0209(6) Uani d . 1 . .
C C12 0.3303(5) 0.0636(3) 0.37321(10) 0.0220(6) Uani d . 1 . .
C C13 0.3306(5) 0.2261(3) 0.38476(11) 0.0235(6) Uani d . 1 . .
C C14 1.2182(5) 0.4675(3) 0.26653(13) 0.0318(7) Uani d . 1 . .
H H14A 1.2611 0.5795 0.2789 0.038 Uiso calc R 1 . .
C C15 1.3398(5) 0.4041(4) 0.23125(13) 0.0334(7) Uani d . 1 . .
H H15A 1.4824 0.4677 0.2235 0.040 Uiso calc R 1 . .
C C16 1.2444(5) 0.2300(3) 0.20441(11) 0.0243(6) Uani d . 1 . .
C C17 1.4310(5) 0.1556(4) 0.18603(12) 0.0308(7) Uani d . 1 . .
H H17A 1.5389 0.1660 0.2155 0.046 Uiso calc R 1 . .
H H17B 1.5084 0.2121 0.1588 0.046 Uiso calc R 1 . .
H H17C 1.3640 0.0417 0.1721 0.046 Uiso calc R 1 . .
C C18 1.0709(5) 0.2163(4) 0.15850(13) 0.0346(7) Uani d . 1 . .
H H18A 0.9483 0.2564 0.1715 0.052 Uiso calc R 1 . .
H H18B 1.0103 0.1035 0.1426 0.052 Uiso calc R 1 . .
H H18C 1.1444 0.2802 0.1324 0.052 Uiso calc R 1 . .
C C19 -0.1699(5) 0.2723(3) 0.50082(11) 0.0242(6) Uani d . 1 . .
C C20 -0.3962(5) 0.2855(4) 0.51718(13) 0.0369(8) Uani d . 1 . .
H H20A -0.3840 0.3261 0.5545 0.055 Uiso calc R 1 . .
H H20B -0.5075 0.1794 0.5101 0.055 Uiso calc R 1 . .
H H20C -0.4434 0.3597 0.4975 0.055 Uiso calc R 1 . .
C C21 0.7812(5) -0.1116(3) 0.27952(11) 0.0203(6) Uani d . 1 . .
H H21A 0.9307 -0.1293 0.2771 0.024 Uiso calc R 1 . .
H H21B 0.7063 -0.1685 0.3074 0.024 Uiso calc R 1 . .
C C22 0.6412(5) -0.1810(3) 0.22756(11) 0.0210(6) Uani d . 1 . .
H H22A 0.4926 -0.1726 0.2263 0.025 Uiso calc R 1 . .
C C23 0.7016(5) -0.2524(3) 0.18336(11) 0.0225(6) Uani d . 1 . .
C C24 0.5354(5) -0.3151(4) 0.13489(11) 0.0292(7) Uani d . 1 A .
H H24A 0.3826 -0.3189 0.1452 0.035 Uiso calc R 1 . .
H H24B 0.5344 -0.4264 0.1215 0.035 Uiso calc R 1 . .
C C25 0.5913(6) -0.2108(5) 0.09019(14) 0.0499(10) Uani d . 1 . .
H H25A 0.7531 -0.1799 0.0861 0.060 Uiso d PR 0.513(6) A 1
H H25B 0.5456 -0.1130 0.0986 0.060 Uiso d PR 0.513(6) A 1
H H25C 0.7262 -0.2265 0.0748 0.060 Uiso d PR 0.487(6) A 2
H H25D 0.6274 -0.0978 0.1060 0.060 Uiso d PR 0.487(6) A 2
C C26A 0.4508(14) -0.3190(11) 0.0352(3) 0.0395(18) Uani d P 0.513(6) A 1
H H26A 0.4791 -0.4172 0.0221 0.047 Uiso calc PR 0.513(6) A 1
C C27A 0.2990(14) -0.2709(9) 0.0089(3) 0.0411(18) Uani d P 0.513(6) A 1
C C28A 0.1669(19) -0.3770(13) -0.0404(4) 0.069(3) Uani d P 0.513(6) A 1
H H28A 0.2035 -0.4791 -0.0455 0.103 Uiso calc PR 0.513(6) A 1
H H28B 0.2073 -0.3217 -0.0706 0.103 Uiso calc PR 0.513(6) A 1
H H28C 0.0056 -0.3978 -0.0366 0.103 Uiso calc PR 0.513(6) A 1
C C29A 0.2355(14) -0.1167(10) 0.0241(3) 0.060(2) Uani d P 0.513(6) A 1
H H29A 0.3303 -0.0533 0.0548 0.090 Uiso calc PR 0.513(6) A 1
H H29B 0.0775 -0.1434 0.0320 0.090 Uiso calc PR 0.513(6) A 1
H H29C 0.2577 -0.0541 -0.0049 0.090 Uiso calc PR 0.513(6) A 1
C C26B 0.4121(13) -0.2419(10) 0.0485(3) 0.0317(17) Uani d P 0.487(6) A 2
H H26B 0.2618 -0.2663 0.0582 0.038 Uiso calc PR 0.487(6) A 2
C C27B 0.4451(14) -0.2384(8) -0.0025(3) 0.0322(16) Uani d P 0.487(6) A 2
C C28B 0.2448(16) -0.2883(12) -0.0447(3) 0.045(2) Uani d P 0.487(6) A 2
H H28D 0.1039 -0.3268 -0.0283 0.067 Uiso calc PR 0.487(6) A 2
H H28E 0.2627 -0.3742 -0.0709 0.067 Uiso calc PR 0.487(6) A 2
H H28F 0.2416 -0.1953 -0.0615 0.067 Uiso calc PR 0.487(6) A 2
C C29B 0.6724(13) -0.1817(10) -0.0245(3) 0.046(2) Uani d P 0.487(6) A 2
H H29D 0.7908 -0.1484 0.0040 0.069 Uiso calc PR 0.487(6) A 2
H H29E 0.6766 -0.0906 -0.0429 0.069 Uiso calc PR 0.487(6) A 2
H H29F 0.6966 -0.2697 -0.0488 0.069 Uiso calc PR 0.487(6) A 2
C C30 0.9318(5) -0.2815(4) 0.17768(12) 0.0326(7) Uani d . 1 . .
H H30A 1.0354 -0.2197 0.2074 0.049 Uiso calc R 1 . .
H H30B 0.9913 -0.2472 0.1453 0.049 Uiso calc R 1 . .
H H30C 0.9158 -0.3962 0.1768 0.049 Uiso calc R 1 . .

loop_
_atom_site_aniso_label
_atom_site_aniso_U_11
_atom_site_aniso_U_22
_atom_site_aniso_U_33
_atom_site_aniso_U_12
_atom_site_aniso_U_13
_atom_site_aniso_U_23
O1 0.0212(10) 0.0155(9) 0.0258(10) 0.0021(7) 0.0038(8) 0.0026(8)
O2 0.0187(10) 0.0284(11) 0.0305(11) 0.0043(8) -0.0016(8) -0.0051(9)
O3 0.0274(11) 0.0314(11) 0.0239(11) 0.0014(9) -0.0005(9) 0.0060(9)
O4 0.0288(11) 0.0160(10) 0.0433(13) 0.0043(8) 0.0008(9) 0.0007(9)
O5 0.0256(11) 0.0141(10) 0.0594(15) 0.0019(8) 0.0052(10) 0.0053(9)
O6 0.0197(10) 0.0205(10) 0.0343(12) 0.0025(8) 0.0039(8) 0.0101(8)
C1 0.0234(15) 0.0145(13) 0.0417(18) 0.0007(11) -0.0038(13) 0.0068(12)
C2 0.0206(14) 0.0203(14) 0.0350(17) 0.0010(11) -0.0049(12) 0.0081(12)
C3 0.0162(13) 0.0228(14) 0.0279(15) 0.0060(11) -0.0035(11) 0.0041(12)
C4 0.0219(14) 0.0173(13) 0.0282(15) 0.0051(11) -0.0023(12) 0.0055(11)
C5 0.0223(14) 0.0197(13) 0.0261(15) 0.0057(11) -0.0014(12) 0.0016(11)
C6 0.0218(14) 0.0201(14) 0.0282(16) 0.0005(11) -0.0008(12) 0.0034(12)
C7 0.0178(14) 0.0264(14) 0.0267(15) 0.0070(11) -0.0023(11) -0.0021(12)
C8 0.0222(15) 0.0199(14) 0.0274(15) 0.0055(11) -0.0071(12) -0.0024(11)
C9 0.0236(15) 0.0192(14) 0.0279(16) 0.0042(11) -0.0055(12) 0.0010(11)
C10 0.0236(15) 0.0190(13) 0.0293(16) 0.0048(11) -0.0039(12) 0.0052(12)
C11 0.0181(14) 0.0154(13) 0.0258(15) -0.0006(10) -0.0044(11) 0.0044(11)
C12 0.0214(14) 0.0232(14) 0.0196(14) 0.0046(11) -0.0030(11) 0.0024(11)
C13 0.0215(14) 0.0209(14) 0.0250(15) 0.0036(11) -0.0048(11) 0.0005(11)
C14 0.0215(15) 0.0186(14) 0.053(2) 0.0004(12) 0.0022(14) 0.0097(13)
C15 0.0215(16) 0.0272(16) 0.047(2) -0.0033(12) 0.0021(14) 0.0131(14)
C16 0.0160(14) 0.0255(14) 0.0314(16) 0.0026(11) 0.0001(12) 0.0129(12)
C17 0.0211(15) 0.0347(16) 0.0377(18) 0.0049(12) 0.0038(13) 0.0157(14)
C18 0.0221(16) 0.0402(18) 0.0419(19) 0.0040(13) -0.0002(14) 0.0191(15)
C19 0.0303(16) 0.0207(14) 0.0205(15) 0.0035(12) 0.0020(12) 0.0081(11)
C20 0.0298(17) 0.0441(19) 0.0340(18) 0.0118(15) 0.0021(14) -0.0065(15)
C21 0.0198(14) 0.0143(12) 0.0263(15) 0.0027(10) 0.0021(11) 0.0060(11)
C22 0.0191(14) 0.0151(12) 0.0280(15) 0.0013(10) 0.0000(11) 0.0083(11)
C23 0.0210(14) 0.0177(13) 0.0258(15) -0.0005(11) 0.0010(11) 0.0061(11)
C24 0.0228(15) 0.0317(16) 0.0287(16) 0.0005(12) 0.0027(12) 0.0049(13)
C25 0.036(2) 0.068(3) 0.041(2) -0.0003(18) -0.0023(16) 0.0271(19)
C26A 0.050(5) 0.042(5) 0.023(4) 0.010(4) 0.004(3) 0.002(3)
C27A 0.037(4) 0.049(4) 0.034(4) 0.002(3) -0.005(3) 0.019(3)
C28A 0.074(7) 0.080(8) 0.038(5) -0.001(6) -0.022(5) 0.020(5)
C29A 0.048(5) 0.080(6) 0.067(6) 0.030(4) 0.023(4) 0.033(5)
C26B 0.032(4) 0.040(4) 0.024(4) 0.013(3) 0.009(3) 0.003(3)
C27B 0.032(4) 0.033(4) 0.032(4) 0.013(3) -0.001(3) 0.001(3)
C28B 0.046(5) 0.054(6) 0.035(5) 0.017(4) 0.001(4) 0.004(4)
C29B 0.051(5) 0.064(5) 0.026(4) 0.019(4) 0.006(3) 0.007(3)
C30 0.0285(17) 0.0382(17) 0.0303(17) 0.0109(14) 0.0020(13) -0.0001(13)

loop_
_atom_type_symbol
_atom_type_description
_atom_type_scat_dispersion_real
_atom_type_scat_dispersion_imag
_atom_type_scat_source
C C 0.0033 0.0016 'International Tables Vol C Tables 4.2.6.8 and 6.1.1.4'
H H 0.0000 0.0000 'International Tables Vol C Tables 4.2.6.8 and 6.1.1.4'
O O 0.0106 0.0060 'International Tables Vol C Tables 4.2.6.8 and 6.1.1.4'

loop_
_geom_angle_atom_site_label_1
_geom_angle_atom_site_label_2
_geom_angle_atom_site_label_3
_geom_angle_site_symmetry_1
_geom_angle_site_symmetry_3
_geom_angle
_geom_angle_publ_flag
C11 O1 C12 . . 119.8(2) ?
C19 O2 C7 . . 119.2(2) ?
C1 O5 H1O5 . . 100.7 ?
C3 O6 C16 . . 116.5(2) ?
O5 C1 C2 . . 118.1(2) ?
O5 C1 C10 . . 120.4(3) ?
C2 C1 C10 . . 121.5(2) ?
C1 C2 C3 . . 117.5(3) ?
C1 C2 C14 . . 123.7(3) ?
C3 C2 C14 . . 118.8(3) ?
O6 C3 C4 . . 116.0(2) ?
O6 C3 C2 . . 120.1(2) ?
C4 C3 C2 . . 123.8(3) ?
C11 C4 C3 . . 116.1(2) ?
C11 C4 C21 . . 122.4(2) ?
C3 C4 C21 . . 121.4(2) ?
C6 C5 C12 . . 118.9(3) ?
C6 C5 H5A . . 120.5 ?
C12 C5 H5A . . 120.5 ?
C5 C6 C7 . . 119.4(3) ?
C5 C6 H6A . . 120.3 ?
C7 C6 H6A . . 120.3 ?
C8 C7 C6 . . 122.0(3) ?
C8 C7 O2 . . 122.0(3) ?
C6 C7 O2 . . 115.8(2) ?
C7 C8 C13 . . 119.1(3) ?
C7 C8 H8A . . 120.4 ?
C13 C8 H8A . . 120.4 ?
O4 C9 C10 . . 122.4(3) ?
O4 C9 C13 . . 121.8(3) ?
C10 C9 C13 . . 115.9(2) ?
C1 C10 C11 . . 117.7(3) ?
C1 C10 C9 . . 121.2(2) ?
C11 C10 C9 . . 121.2(3) ?
O1 C11 C4 . . 115.9(2) ?
O1 C11 C10 . . 120.8(2) ?
C4 C11 C10 . . 123.3(3) ?
O1 C12 C5 . . 115.4(2) ?
O1 C12 C13 . . 123.1(2) ?
C5 C12 C13 . . 121.5(3) ?
C12 C13 C8 . . 119.1(3) ?
C12 C13 C9 . . 119.3(3) ?
C8 C13 C9 . . 121.7(2) ?
C15 C14 C2 . . 118.6(3) ?
C15 C14 H14A . . 120.7 ?
C2 C14 H14A . . 120.7 ?
C14 C15 C16 . . 119.6(3) ?
C14 C15 H15A . . 120.2 ?
C16 C15 H15A . . 120.2 ?
O6 C16 C15 . . 109.3(2) ?
O6 C16 C17 . . 104.6(2) ?
C15 C16 C17 . . 112.2(2) ?
O6 C16 C18 . . 108.3(2) ?
C15 C16 C18 . . 111.3(2) ?
C17 C16 C18 . . 110.8(3) ?
C16 C17 H17A . . 109.5 ?
C16 C17 H17B . . 109.5 ?
H17A C17 H17B . . 109.5 ?
C16 C17 H17C . . 109.5 ?
H17A C17 H17C . . 109.5 ?
H17B C17 H17C . . 109.5 ?
C16 C18 H18A . . 109.5 ?
C16 C18 H18B . . 109.5 ?
H18A C18 H18B . . 109.5 ?
C16 C18 H18C . . 109.5 ?
H18A C18 H18C . . 109.5 ?
H18B C18 H18C . . 109.5 ?
O3 C19 O2 . . 123.1(3) ?
O3 C19 C20 . . 127.6(3) ?
O2 C19 C20 . . 109.3(2) ?
C19 C20 H20A . . 109.5 ?
C19 C20 H20B . . 109.5 ?
H20A C20 H20B . . 109.5 ?
C19 C20 H20C . . 109.5 ?
H20A C20 H20C . . 109.5 ?
H20B C20 H20C . . 109.5 ?
C22 C21 C4 . . 111.2(2) ?
C22 C21 H21A . . 109.4 ?
C4 C21 H21A . . 109.4 ?
C22 C21 H21B . . 109.4 ?
C4 C21 H21B . . 109.4 ?
H21A C21 H21B . . 108.0 ?
C23 C22 C21 . . 128.5(3) ?
C23 C22 H22A . . 115.7 ?
C21 C22 H22A . . 115.7 ?
C22 C23 C30 . . 123.9(3) ?
C22 C23 C24 . . 120.7(3) ?
C30 C23 C24 . . 115.3(2) ?
C23 C24 C25 . . 113.7(2) ?
C23 C24 H24A . . 108.8 ?
C25 C24 H24A . . 108.8 ?
C23 C24 H24B . . 108.8 ?
C25 C24 H24B . . 108.8 ?
H24A C24 H24B . . 107.7 ?
C26B C25 C24 . . 115.7(4) ?
C24 C25 C26A . . 108.3(4) ?
C26B C25 H25A . . 126.3 ?
C24 C25 H25A . . 110.2 ?
C26A C25 H25A . . 110.2 ?
C26B C25 H25B . . 80.8 ?
C24 C25 H25B . . 109.7 ?
C26A C25 H25B . . 109.9 ?
H25A C25 H25B . . 108.6 ?
C26B C25 H25C . . 108.9 ?
C24 C25 H25C . . 108.7 ?
C26A C25 H25C . . 86.1 ?
H25B C25 H25C . . 130.4 ?
C26B C25 H25D . . 108.2 ?
C24 C25 H25D . . 107.5 ?
C26A C25 H25D . . 134.7 ?
H25A C25 H25D . . 81.8 ?
H25C C25 H25D . . 107.5 ?
C27A C26A C25 . . 121.8(8) ?
C27A C26A H26A . . 119.1 ?
C25 C26A H26A . . 119.1 ?
C26A C27A C29A . . 125.8(8) ?
C26A C27A C28A . . 120.2(9) ?
C29A C27A C28A . . 114.0(8) ?
C27B C26B C25 . . 124.9(7) ?
C27B C26B H26B . . 117.5 ?
C25 C26B H26B . . 117.5 ?
C26B C27B C29B . . 125.1(7) ?
C26B C27B C28B . . 121.5(7) ?
C29B C27B C28B . . 113.4(6) ?
C27B C28B H28D . . 109.5 ?
C27B C28B H28E . . 109.5 ?
H28D C28B H28E . . 109.5 ?
C27B C28B H28F . . 109.5 ?
H28D C28B H28F . . 109.5 ?
H28E C28B H28F . . 109.5 ?
C27B C29B H29D . . 109.5 ?
C27B C29B H29E . . 109.5 ?
H29D C29B H29E . . 109.5 ?
C27B C29B H29F . . 109.5 ?
H29D C29B H29F . . 109.5 ?
H29E C29B H29F . . 109.5 ?
C23 C30 H30A . . 109.5 ?
C23 C30 H30B . . 109.5 ?
H30A C30 H30B . . 109.5 ?
C23 C30 H30C . . 109.5 ?
H30A C30 H30C . . 109.5 ?
H30B C30 H30C . . 109.5 ?

loop_
_geom_bond_atom_site_label_1
_geom_bond_atom_site_label_2
_geom_bond_site_symmetry_2
_geom_bond_distance
_geom_bond_publ_flag
O1 C11 . 1.369(3) ?
O1 C12 . 1.375(3) ?
O2 C19 . 1.379(3) ?
O2 C7 . 1.404(3) ?
O3 C19 . 1.192(3) ?
O4 C9 . 1.247(3) ?
O5 C1 . 1.352(3) ?
O5 H1O5 . 0.8912 ?
O6 C3 . 1.361(3) ?
O6 C16 . 1.469(3) ?
C1 C2 . 1.389(4) ?
C1 C10 . 1.409(4) ?
C2 C3 . 1.406(4) ?
C2 C14 . 1.457(4) ?
C3 C4 . 1.396(4) ?
C4 C11 . 1.387(4) ?
C4 C21 . 1.514(3) ?
C5 C6 . 1.383(4) ?
C5 C12 . 1.385(4) ?
C5 H5A . 0.9300 ?
C6 C7 . 1.392(4) ?
C6 H6A . 0.9300 ?
C7 C8 . 1.363(4) ?
C8 C13 . 1.398(4) ?
C8 H8A . 0.9300 ?
C9 C10 . 1.444(4) ?
C9 C13 . 1.464(4) ?
C10 C11 . 1.409(4) ?
C12 C13 . 1.389(4) ?
C14 C15 . 1.341(4) ?
C14 H14A . 0.9300 ?
C15 C16 . 1.500(4) ?
C15 H15A . 0.9300 ?
C16 C17 . 1.516(4) ?
C16 C18 . 1.520(4) ?
C17 H17A . 0.9600 ?
C17 H17B . 0.9600 ?
C17 H17C . 0.9600 ?
C18 H18A . 0.9600 ?
C18 H18B . 0.9600 ?
C18 H18C . 0.9600 ?
C19 C20 . 1.487(4) ?
C20 H20A . 0.9600 ?
C20 H20B . 0.9600 ?
C20 H20C . 0.9600 ?
C21 C22 . 1.502(4) ?
C21 H21A . 0.9700 ?
C21 H21B . 0.9700 ?
C22 C23 . 1.323(4) ?
C22 H22A . 0.9300 ?
C23 C30 . 1.505(4) ?
C23 C24 . 1.506(4) ?
C24 C25 . 1.530(4) ?
C24 H24A . 0.9700 ?
C24 H24B . 0.9700 ?
C25 C26B . 1.440(8) ?
C25 C26A . 1.636(8) ?
C25 H25A . 0.9601 ?
C25 H25B . 0.9600 ?
C25 H25C . 0.9600 ?
C25 H25D . 0.9600 ?
C26A C27A . 1.315(11) ?
C26A H26A . 0.9300 ?
C27A C29A . 1.492(11) ?
C27A C28A . 1.505(12) ?
C28A H28A . 0.9600 ?
C28A H28B . 0.9600 ?
C28A H28C . 0.9600 ?
C29A H29A . 0.9600 ?
C29A H29B . 0.9600 ?
C29A H29C . 0.9600 ?
C26B C27B . 1.324(10) ?
C26B H26B . 0.9300 ?
C27B C29B . 1.488(10) ?
C27B C28B . 1.524(11) ?
C28B H28D . 0.9600 ?
C28B H28E . 0.9600 ?
C28B H28F . 0.9600 ?
C29B H29D . 0.9600 ?
C29B H29E . 0.9600 ?
C29B H29F . 0.9600 ?
C30 H30A . 0.9600 ?
C30 H30B . 0.9600 ?
C30 H30C . 0.9600 ?

loop_
_geom_hbond_atom_site_label_D
_geom_hbond_atom_site_label_H
_geom_hbond_atom_site_label_A
_geom_hbond_site_symmetry_A
_geom_hbond_distance_DH
_geom_hbond_distance_HA
_geom_hbond_distance_DA
_geom_hbond_angle_DHA
_geom_hbond_publ_flag
O5 H1O5 O4 1_555 0.89 1.73 2.576(3) 157 y
C5 H5A O5 1_445 0.93 2.58 3.275(3) 132 y
C20 H20A O4 2_566 0.96 2.47 3.285(4) 143 y
C17 H17A Cg3 1_655 0.97 2.74 3.694(3) 171 y

loop_
_geom_torsion_atom_site_label_1
_geom_torsion_atom_site_label_2
_geom_torsion_atom_site_label_3
_geom_torsion_atom_site_label_4
_geom_torsion_site_symmetry_1
_geom_torsion_site_symmetry_2
_geom_torsion_site_symmetry_3
_geom_torsion_site_symmetry_4
_geom_torsion
_geom_torsion_publ_flag
O5 C1 C2 C3 . . . . -178.9(2) ?
C10 C1 C2 C3 . . . . 1.5(4) ?
O5 C1 C2 C14 . . . . 4.1(4) ?
C10 C1 C2 C14 . . . . -175.5(3) ?
C16 O6 C3 C4 . . . . 155.6(2) ?
C16 O6 C3 C2 . . . . -28.0(3) ?
C1 C2 C3 O6 . . . . 179.8(2) ?
C14 C2 C3 O6 . . . . -3.0(4) ?
C1 C2 C3 C4 . . . . -4.1(4) ?
C14 C2 C3 C4 . . . . 173.1(3) ?
O6 C3 C4 C11 . . . . 179.7(2) ?
C2 C3 C4 C11 . . . . 3.4(4) ?
O6 C3 C4 C21 . . . . -3.7(4) ?
C2 C3 C4 C21 . . . . -179.9(3) ?
C12 C5 C6 C7 . . . . -0.2(4) ?
C5 C6 C7 C8 . . . . -0.9(4) ?
C5 C6 C7 O2 . . . . 173.6(2) ?
C19 O2 C7 C8 . . . . -60.2(4) ?
C19 O2 C7 C6 . . . . 125.3(3) ?
C6 C7 C8 C13 . . . . 0.8(4) ?
O2 C7 C8 C13 . . . . -173.4(2) ?
O5 C1 C10 C11 . . . . -178.1(3) ?
C2 C1 C10 C11 . . . . 1.5(4) ?
O5 C1 C10 C9 . . . . 2.6(4) ?
C2 C1 C10 C9 . . . . -177.8(3) ?
O4 C9 C10 C1 . . . . -1.0(4) ?
C13 C9 C10 C1 . . . . 179.3(3) ?
O4 C9 C10 C11 . . . . 179.7(3) ?
C13 C9 C10 C11 . . . . 0.0(4) ?
C12 O1 C11 C4 . . . . -177.6(2) ?
C12 O1 C11 C10 . . . . 1.3(4) ?
C3 C4 C11 O1 . . . . 178.7(2) ?
C21 C4 C11 O1 . . . . 2.1(4) ?
C3 C4 C11 C10 . . . . -0.2(4) ?
C21 C4 C11 C10 . . . . -176.8(2) ?
C1 C10 C11 O1 . . . . 179.0(2) ?
C9 C10 C11 O1 . . . . -1.7(4) ?
C1 C10 C11 C4 . . . . -2.2(4) ?
C9 C10 C11 C4 . . . . 177.1(3) ?
C11 O1 C12 C5 . . . . -179.8(2) ?
C11 O1 C12 C13 . . . . 0.9(4) ?
C6 C5 C12 O1 . . . . -177.8(2) ?
C6 C5 C12 C13 . . . . 1.5(4) ?
O1 C12 C13 C8 . . . . 177.6(2) ?
C5 C12 C13 C8 . . . . -1.7(4) ?
O1 C12 C13 C9 . . . . -2.6(4) ?
C5 C12 C13 C9 . . . . 178.1(3) ?
C7 C8 C13 C12 . . . . 0.5(4) ?
C7 C8 C13 C9 . . . . -179.3(3) ?
O4 C9 C13 C12 . . . . -177.7(3) ?
C10 C9 C13 C12 . . . . 2.0(4) ?
O4 C9 C13 C8 . . . . 2.1(4) ?
C10 C9 C13 C8 . . . . -178.2(3) ?
C1 C2 C14 C15 . . . . -171.4(3) ?
C3 C2 C14 C15 . . . . 11.6(4) ?
C2 C14 C15 C16 . . . . 11.3(4) ?
C3 O6 C16 C15 . . . . 47.3(3) ?
C3 O6 C16 C17 . . . . 167.6(2) ?
C3 O6 C16 C18 . . . . -74.1(3) ?
C14 C15 C16 O6 . . . . -39.3(4) ?
C14 C15 C16 C17 . . . . -155.0(3) ?
C14 C15 C16 C18 . . . . 80.2(3) ?
C7 O2 C19 O3 . . . . -2.5(4) ?
C7 O2 C19 C20 . . . . 177.3(2) ?
C11 C4 C21 C22 . . . . 92.4(3) ?
C3 C4 C21 C22 . . . . -84.1(3) ?
C4 C21 C22 C23 . . . . 119.2(3) ?
C21 C22 C23 C30 . . . . 1.6(4) ?
C21 C22 C23 C24 . . . . 179.9(2) ?
C22 C23 C24 C25 . . . . 107.2(3) ?
C30 C23 C24 C25 . . . . -74.4(3) ?
C23 C24 C25 C26B . . . . -166.2(5) ?
C23 C24 C25 C26A . . . . 163.1(4) ?
C26B C25 C26A C27A . . . . 9.2(7) ?
C24 C25 C26A C27A . . . . 119.4(7) ?
C25 C26A C27A C29A . . . . 0.6(12) ?
C25 C26A C27A C28A . . . . -177.7(7) ?
C24 C25 C26B C27B . . . . -143.2(7) ?
C26A C25 C26B C27B . . . . -61.7(9) ?
C25 C26B C27B C29B . . . . -8.0(12) ?
C25 C26B C27B C28B . . . . 174.2(7) ?
